data_2205351
loop_
_publ_author_name
'Fangfang Jian'
'Zhengshuai Bai'
'Hailian Xiao'
'Kai Li'

_publ_section_title
;
 3-Benzyl-4-phenyl-1<i>H</i>-1,2,4-triazole-5(4<i>H</i>)-thione
;
_journal_issue 3
_journal_name_full 'Acta Crystallographica Section E'
_journal_page_first o557
_journal_page_last o558
_journal_paper_doi 10.1107/S1600536805003223
_journal_volume 61
_journal_year 2005
_chemical_formula_iupac 'C15 H13 N3 S'
_chemical_formula_moiety 'C15 H13 N3 S'
_chemical_formula_sum 'C15 H13 N3 S'
_chemical_formula_weight 267.34
_chemical_name_systematic
;
3-Benzyl-4-phenyl-1H-1,2,4-triazole-5(4H)-thione
;
_space_group_IT_number 9
_symmetry_cell_setting monoclinic
_symmetry_space_group_name_Hall 'C -2yc'
_symmetry_space_group_name_H-M 'C 1 c 1'
_atom_sites_solution_hydrogens geom
_atom_sites_solution_primary direct
_atom_sites_solution_secondary difmap
_audit_creation_method SHELXL-97
_cell_angle_alpha 90.00
_cell_angle_beta 121.79(3)
_cell_angle_gamma 90.00
_cell_formula_units_Z 4
_cell_length_a 15.277(3)
_cell_length_b 11.810(2)
_cell_length_c 8.6360(17)
_cell_measurement_reflns_used 25
_cell_measurement_temperature 295(2)
_cell_measurement_theta_max 14
_cell_measurement_theta_min 4
_cell_volume 1324.4(6)
_computing_cell_refinement 'CAD-4 Software'
_computing_data_collection 'CAD-4 Software (Enraf--Nonius, 1989)'
_computing_data_reduction 'NRCVAX (Gabe et al., 1989)'
_computing_molecular_graphics 'SHELXTL/PC (Sheldrick, 1990)'
_computing_publication_material 'WinGX (Farrugia, 1999)'
_computing_structure_refinement 'SHELXL97 (Sheldrick, 1997)'
_computing_structure_solution 'SHELXS97 (Sheldrick, 1997)'
_diffrn_ambient_temperature 295(2)
_diffrn_measured_fraction_theta_full 0.995
_diffrn_measured_fraction_theta_max 0.995
_diffrn_measurement_device_type 'Enraf--Nonius CAD-4'
_diffrn_measurement_method \w
_diffrn_radiation_monochromator graphite
_diffrn_radiation_source 'fine-focus sealed tube'
_diffrn_radiation_type MoK\a
_diffrn_radiation_wavelength 0.71073
_diffrn_reflns_av_R_equivalents 0.0333
_diffrn_reflns_av_sigmaI/netI 0.0226
_diffrn_reflns_limit_h_max 18
_diffrn_reflns_limit_h_min -1
_diffrn_reflns_limit_k_max 14
_diffrn_reflns_limit_k_min -1
_diffrn_reflns_limit_l_max 9
_diffrn_reflns_limit_l_min -10
_diffrn_reflns_number 1763
_diffrn_reflns_theta_full 26.95
_diffrn_reflns_theta_max 26.95
_diffrn_reflns_theta_min 2.33
_diffrn_standards_decay_% 0
_diffrn_standards_interval_count 100
_diffrn_standards_number 3
_exptl_absorpt_coefficient_mu 0.233
_exptl_absorpt_correction_type none
_exptl_crystal_colour yellow
_exptl_crystal_density_diffrn 1.341
_exptl_crystal_density_meas ?
_exptl_crystal_density_method .
_exptl_crystal_description block
_exptl_crystal_F_000 560
_exptl_crystal_size_max 0.35
_exptl_crystal_size_mid 0.20
_exptl_crystal_size_min 0.18
_refine_diff_density_max 0.347
_refine_diff_density_min -0.345
_refine_ls_abs_structure_details 'Flack (1983), 1450 Friedel pairs'
_refine_ls_abs_structure_Flack 0.03(2)
_refine_ls_extinction_coef 0.073(6)
_refine_ls_extinction_expression Fc^*^=kFc[1+0.001xFc^2^\l^3^/sin(2\q)]^-1/4^
_refine_ls_extinction_method SHELXL97
_refine_ls_goodness_of_fit_ref 1.083
_refine_ls_hydrogen_treatment constr
_refine_ls_matrix_type full
_refine_ls_number_parameters 173
_refine_ls_number_reflns 1605
_refine_ls_number_restraints 2
_refine_ls_restrained_S_all 1.082
_refine_ls_R_factor_all 0.0425
_refine_ls_R_factor_gt 0.0391
_refine_ls_shift/su_max 0.000
_refine_ls_shift/su_mean 0.000
_refine_ls_structure_factor_coef Fsqd
_refine_ls_weighting_details 'calc w = 1/[\s^2^(Fo^2^)+(0.0827P)^2^+0.2246P] where P = (Fo^2^+2Fc^2^)/3'
_refine_ls_weighting_scheme calc
_refine_ls_wR_factor_gt 0.1057
_refine_ls_wR_factor_ref 0.1091
_reflns_number_gt 1506
_reflns_number_total 1605
_reflns_threshold_expression I>2\s(I)
_cod_data_source_file rz6047.cif
_cod_data_source_block I
_cod_depositor_comments
;
The following automatic conversions were performed:
'_symmetry_cell_setting' value 'Monoclinic' changed to 'monoclinic'
according to '/home/saulius/struct/CIF-dictionaries/cif_core.dic'
dictionary named 'cif_core.dic' version 2.4.1 from 2010-06-29.

Automatic conversion script
Id: cif_fix_enum 1527 2010-12-29 10:47:43Z saulius 

The following automatic conversions were performed:

'_symmetry_cell_setting' value 'Monoclinic' changed to 'monoclinic'
according to /home/saulius/struct/CIF-dictionaries/cif_core.dic
dictionary named 'cif_core.dic' version 2.4.1 from 2010-06-29.

Automatic conversion script
Id: cif_fix_values 1715 2011-07-08 13:25:40Z adriana 
;
_cod_original_sg_symbol_Hall 'c -2yc'
_cod_original_sg_symbol_H-M Cc
_cod_database_code 2205351
_cod_database_fobs_code 2205351

loop_
_symmetry_equiv_pos_as_xyz
'x, y, z'
'x, -y, z+1/2'
'x+1/2, y+1/2, z'
'x+1/2, -y+1/2, z+1/2'

loop_
_atom_site_label
_atom_site_fract_x
_atom_site_fract_y
_atom_site_fract_z
_atom_site_U_iso_or_equiv
_atom_site_adp_type
_atom_site_calc_flag
_atom_site_refinement_flags
_atom_site_occupancy
_atom_site_type_symbol
S1 0.15790(5) 0.11135(7) 0.02623(7) 0.0435(2) Uani d . 1 S
N1 0.34962(19) 0.1689(2) 0.3175(3) 0.0344(5) Uani d . 1 N
N2 0.3711(2) 0.0504(2) 0.5346(3) 0.0395(5) Uani d . 1 N
N3 0.28032(19) 0.0306(2) 0.3708(3) 0.0387(5) Uani d . 1 N
H3A 0.2385 -0.0229 0.3563 0.046 Uiso calc R 1 H
C1 0.5520(3) 0.0898(3) 0.8992(4) 0.0449(7) Uani d . 1 C
H1A 0.5045 0.0322 0.8373 0.054 Uiso calc R 1 H
C2 0.6153(3) 0.0867(3) 1.0881(5) 0.0495(7) Uani d . 1 C
H2B 0.6096 0.0268 1.1522 0.059 Uiso calc R 1 H
C3 0.6866(3) 0.1715(3) 1.1819(4) 0.0518(9) Uani d . 1 C
H3B 0.7287 0.1688 1.3082 0.062 Uiso calc R 1 H
C4 0.6945(3) 0.2594(3) 1.0867(5) 0.0526(8) Uani d . 1 C
H4A 0.7429 0.3161 1.1489 0.063 Uiso calc R 1 H
C5 0.6315(3) 0.2650(3) 0.8993(4) 0.0454(7) Uani d . 1 C
H5A 0.6366 0.3261 0.8365 0.055 Uiso calc R 1 H
C6 0.5602(2) 0.1793(2) 0.8044(4) 0.0363(6) Uani d . 1 C
C7 0.5006(2) 0.1908(2) 0.6124(3) 0.0343(6) Uani d . 1 C
H7A 0.4847 0.2708 0.5889 0.041 Uiso calc R 1 H
H7B 0.5467 0.1734 0.5701 0.041 Uiso calc R 1 H
C8 0.4110(2) 0.1350(2) 0.4976(4) 0.0343(6) Uani d . 1 C
C9 0.2630(2) 0.1011(2) 0.2382(4) 0.0340(6) Uani d . 1 C
C10 0.3709(2) 0.2607(2) 0.2331(3) 0.0335(5) Uani d . 1 C
C11 0.3327(3) 0.3669(3) 0.2290(5) 0.0482(7) Uani d . 1 C
H11A 0.2886 0.3784 0.2711 0.058 Uiso calc R 1 H
C12 0.3613(4) 0.4567(3) 0.1608(6) 0.0587(9) Uani d . 1 C
H12A 0.3366 0.5291 0.1578 0.070 Uiso calc R 1 H
C13 0.4258(3) 0.4385(3) 0.0980(5) 0.0537(9) Uani d . 1 C
H13A 0.4460 0.4993 0.0555 0.064 Uiso calc R 1 H
C14 0.4610(3) 0.3319(3) 0.0969(5) 0.0528(8) Uani d . 1 C
H14A 0.5036 0.3202 0.0515 0.063 Uiso calc R 1 H
C15 0.4326(3) 0.2416(3) 0.1637(5) 0.0445(7) Uani d . 1 C
H15A 0.4550 0.1687 0.1616 0.053 Uiso calc R 1 H

loop_
_atom_site_aniso_label
_atom_site_aniso_U_11
_atom_site_aniso_U_22
_atom_site_aniso_U_33
_atom_site_aniso_U_12
_atom_site_aniso_U_13
_atom_site_aniso_U_23
S1 0.0314(4) 0.0638(5) 0.0284(3) 0.0050(3) 0.0111(3) -0.0042(3)
N1 0.0332(12) 0.0424(12) 0.0234(10) -0.0009(9) 0.0119(9) 0.0004(8)
N2 0.0360(13) 0.0456(12) 0.0299(11) -0.0041(10) 0.0126(10) 0.0030(9)
N3 0.0321(12) 0.0461(12) 0.0339(12) -0.0028(10) 0.0146(11) 0.0015(9)
C1 0.0463(17) 0.0469(15) 0.0330(15) -0.0060(13) 0.0151(14) 0.0045(11)
C2 0.0519(19) 0.0558(16) 0.0367(16) 0.0047(16) 0.0205(15) 0.0100(13)
C3 0.0405(18) 0.078(2) 0.0259(14) 0.0031(16) 0.0101(13) -0.0019(13)
C4 0.0408(16) 0.073(2) 0.0394(17) -0.0170(16) 0.0178(14) -0.0129(15)
C5 0.0430(17) 0.0577(17) 0.0370(15) -0.0142(14) 0.0220(14) -0.0038(12)
C6 0.0327(13) 0.0479(16) 0.0266(13) -0.0007(11) 0.0144(11) 0.0015(10)
C7 0.0350(13) 0.0425(13) 0.0202(11) -0.0123(11) 0.0111(10) 0.0020(9)
C8 0.0335(14) 0.0431(13) 0.0242(12) -0.0009(11) 0.0138(11) 0.0011(10)
C9 0.0284(13) 0.0426(13) 0.0291(13) 0.0016(10) 0.0139(11) -0.0024(10)
C10 0.0339(12) 0.0409(13) 0.0213(11) -0.0023(10) 0.0115(10) 0.0009(9)
C11 0.062(2) 0.0476(16) 0.0430(16) 0.0091(15) 0.0332(16) -0.0006(13)
C12 0.082(3) 0.0398(15) 0.0536(19) 0.0059(17) 0.0349(19) 0.0026(14)
C13 0.058(2) 0.0557(18) 0.0359(16) -0.0108(16) 0.0168(15) 0.0095(13)
C14 0.0479(18) 0.071(2) 0.0468(19) 0.0056(16) 0.0297(16) 0.0143(16)
C15 0.0454(17) 0.0489(16) 0.0447(16) 0.0107(13) 0.0274(15) 0.0086(13)

loop_
_atom_type_symbol
_atom_type_description
_atom_type_scat_dispersion_real
_atom_type_scat_dispersion_imag
_atom_type_scat_source
C C 0.0033 0.0016 'International Tables Vol C Tables 4.2.6.8 and 6.1.1.4'
H H 0.0000 0.0000 'International Tables Vol C Tables 4.2.6.8 and 6.1.1.4'
N N 0.0061 0.0033 'International Tables Vol C Tables 4.2.6.8 and 6.1.1.4'
S S 0.1246 0.1234 'International Tables Vol C Tables 4.2.6.8 and 6.1.1.4'

loop_
_geom_angle_atom_site_label_1
_geom_angle_atom_site_label_2
_geom_angle_atom_site_label_3
_geom_angle
C9 N1 C8 107.2(2)
C9 N1 C10 126.9(2)
C8 N1 C10 125.9(2)
C8 N2 N3 103.1(2)
C9 N3 N2 114.5(2)
C9 N3 H3A 122.8
N2 N3 H3A 122.8
C6 C1 C2 119.3(3)
C6 C1 H1A 120.3
C2 C1 H1A 120.3
C3 C2 C1 121.0(3)
C3 C2 H2B 119.5
C1 C2 H2B 119.5
C4 C3 C2 119.2(3)
C4 C3 H3B 120.4
C2 C3 H3B 120.4
C3 C4 C5 120.8(3)
C3 C4 H4A 119.6
C5 C4 H4A 119.6
C4 C5 C6 120.1(3)
C4 C5 H5A 120.0
C6 C5 H5A 120.0
C1 C6 C5 119.6(3)
C1 C6 C7 124.3(3)
C5 C6 C7 116.1(2)
C8 C7 C6 125.8(2)
C8 C7 H7A 105.9
C6 C7 H7A 105.9
C8 C7 H7B 105.9
C6 C7 H7B 105.9
H7A C7 H7B 106.2
N2 C8 C7 128.0(3)
N2 C8 N1 111.8(2)
C7 C8 N1 120.2(3)
N3 C9 N1 103.4(2)
N3 C9 S1 128.7(2)
N1 C9 S1 127.8(2)
C11 C10 C15 121.1(3)
C11 C10 N1 119.7(3)
C15 C10 N1 119.2(3)
C10 C11 C12 118.9(3)
C10 C11 H11A 120.6
C12 C11 H11A 120.6
C13 C12 C11 120.0(3)
C13 C12 H12A 120.0
C11 C12 H12A 120.0
C12 C13 C14 120.9(3)
C12 C13 H13A 119.6
C14 C13 H13A 119.6
C13 C14 C15 119.6(3)
C13 C14 H14A 120.2
C15 C14 H14A 120.2
C10 C15 C14 119.4(3)
C10 C15 H15A 120.3
C14 C15 H15A 120.3

loop_
_geom_bond_atom_site_label_1
_geom_bond_atom_site_label_2
_geom_bond_distance
_geom_bond_publ_flag
S1 C9 1.687(3) yes
N1 C9 1.380(4) yes
N1 C8 1.386(3) yes
N1 C10 1.436(4) yes
N2 C8 1.295(4) yes
N2 N3 1.383(4) yes
N3 C9 1.325(4) yes
N3 H3A 0.8600 ?
C1 C6 1.383(4) ?
C1 C2 1.391(5) ?
C1 H1A 0.9300 ?
C2 C3 1.384(5) ?
C2 H2B 0.9300 ?
C3 C4 1.369(6) ?
C3 H3B 0.9300 ?
C4 C5 1.381(5) ?
C4 H4A 0.9300 ?
C5 C6 1.393(4) ?
C5 H5A 0.9300 ?
C6 C7 1.417(3) ?
C7 C8 1.363(4) ?
C7 H7A 0.9700 ?
C7 H7B 0.9700 ?
C10 C11 1.376(4) ?
C10 C15 1.376(4) ?
C11 C12 1.391(5) ?
C11 H11A 0.9300 ?
C12 C13 1.368(7) ?
C12 H12A 0.9300 ?
C13 C14 1.372(6) ?
C13 H13A 0.9300 ?
C14 C15 1.386(5) ?
C14 H14A 0.9300 ?
C15 H15A 0.9300 ?

loop_
_geom_hbond_atom_site_label_D
_geom_hbond_atom_site_label_H
_geom_hbond_atom_site_label_A
_geom_hbond_site_symmetry_A
_geom_hbond_distance_DH
_geom_hbond_distance_HA
_geom_hbond_distance_DA
_geom_hbond_angle_DHA
_geom_hbond_publ_flag
N3 H3A S1 2_555 0.86 2.58 3.279(3) 139 yes
C14 H14A Cg1 1_554 0.93 2.74 3.565(2) 149 yes
C3 H3B Cg2 4_556 0.93 2.79 3.690(2) 164 yes

loop_
_geom_torsion_atom_site_label_1
_geom_torsion_atom_site_label_2
_geom_torsion_atom_site_label_3
_geom_torsion_atom_site_label_4
_geom_torsion
C8 N2 N3 C9 -1.2(3)
C6 C1 C2 C3 -0.4(6)
C1 C2 C3 C4 0.1(6)
C2 C3 C4 C5 0.8(6)
C3 C4 C5 C6 -1.4(6)
C2 C1 C6 C5 -0.2(5)
C2 C1 C6 C7 179.4(3)
C4 C5 C6 C1 1.0(5)
C4 C5 C6 C7 -178.6(3)
C1 C6 C7 C8 17.9(5)
C5 C6 C7 C8 -162.5(3)
N3 N2 C8 C7 178.5(3)
N3 N2 C8 N1 -0.4(3)
C6 C7 C8 N2 -11.2(5)
C6 C7 C8 N1 167.6(3)
C9 N1 C8 N2 1.7(3)
C10 N1 C8 N2 179.3(3)
C9 N1 C8 C7 -177.2(3)
C10 N1 C8 C7 0.3(4)
N2 N3 C9 N1 2.3(3)
N2 N3 C9 S1 -174.6(2)
C8 N1 C9 N3 -2.3(3)
C10 N1 C9 N3 -179.8(3)
C8 N1 C9 S1 174.6(2)
C10 N1 C9 S1 -2.9(4)
C9 N1 C10 C11 84.7(4)
C8 N1 C10 C11 -92.3(4)
C9 N1 C10 C15 -97.7(4)
C8 N1 C10 C15 85.3(3)
C15 C10 C11 C12 -3.0(5)
N1 C10 C11 C12 174.6(3)
C10 C11 C12 C13 0.5(6)
C11 C12 C13 C14 1.7(6)
C12 C13 C14 C15 -1.3(6)
C11 C10 C15 C14 3.3(5)
N1 C10 C15 C14 -174.2(3)
C13 C14 C15 C10 -1.1(5)

loop_
_cod_related_entry_id
_cod_related_entry_database
_cod_related_entry_code
1 ChemSpider 580899
